data_4088118
loop_
_publ_author_name
'Nyamato, George S.'
'Ojwach, Stephen O.'
'Akerman, Matthew P.'

_publ_section_title
;
 Potential Hemilabile (Imino)pyridine Palladium(II) Complexes as Selective
 Ethylene Dimerization Catalysts: An Experimental and Theoretical Approach
;
_journal_issue 23
_journal_name_full Organometallics
_journal_page_first 5647
_journal_paper_doi 10.1021/acs.organomet.5b00860
_journal_volume 34
_journal_year 2015
_chemical_formula_moiety 'C11 H17 Cl N2 O Pd'
_chemical_formula_sum 'C11 H17 Cl N2 O Pd'
_chemical_formula_weight 335.11
_space_group_crystal_system monoclinic
_space_group_IT_number 14
_space_group_name_Hall '-P 2ybc'
_space_group_name_H-M_alt 'P 1 21/c 1'
_atom_sites_solution_hydrogens geom
_audit_creation_method SHELXL-2014/7
_cell_angle_alpha 90
_cell_angle_beta 105.232(4)
_cell_angle_gamma 90
_cell_formula_units_Z 4
_cell_length_a 8.5989(18)
_cell_length_b 20.087(4)
_cell_length_c 7.4614(16)
_cell_measurement_reflns_used 2332
_cell_measurement_temperature 100(2)
_cell_measurement_theta_max 26.0
_cell_measurement_theta_min 2.5
_cell_volume 1243.5(4)
_computing_cell_refinement 'SAINT-Plus (Bruker, 2012)'
_computing_data_collection 'APEX2 (Bruker, 2012)'
_computing_data_reduction 'SAINT-Plus (Bruker, 2012)'
_computing_molecular_graphics 'WinGX (Farrugia, 2012)'
_computing_structure_refinement 'SHELXL-2014/7 (Sheldrick, 2014)'
_computing_structure_solution 'SHELXL-2014/7 (Sheldrick, 2014)'
_diffrn_ambient_temperature 100(2)
_diffrn_measured_fraction_theta_full 0.994
_diffrn_measured_fraction_theta_max 0.992
_diffrn_measurement_device_type 'Bruker APEXII CCD'
_diffrn_measurement_method '\w and \f-scans'
_diffrn_radiation_type MoK\a
_diffrn_radiation_wavelength 0.71073
_diffrn_reflns_av_R_equivalents 0.0261
_diffrn_reflns_av_unetI/netI 0.0296
_diffrn_reflns_Laue_measured_fraction_full 0.994
_diffrn_reflns_Laue_measured_fraction_max 0.992
_diffrn_reflns_limit_h_max 10
_diffrn_reflns_limit_h_min -8
_diffrn_reflns_limit_k_max 24
_diffrn_reflns_limit_k_min -16
_diffrn_reflns_limit_l_max 8
_diffrn_reflns_limit_l_min -9
_diffrn_reflns_number 7028
_diffrn_reflns_point_group_measured_fraction_full 0.994
_diffrn_reflns_point_group_measured_fraction_max 0.992
_diffrn_reflns_theta_full 25.242
_diffrn_reflns_theta_max 26.040
_diffrn_reflns_theta_min 2.455
_diffrn_source 'Incoatec microsource'
_exptl_absorpt_coefficient_mu 1.688
_exptl_absorpt_correction_T_max 0.8910
_exptl_absorpt_correction_T_min 0.7399
_exptl_absorpt_correction_type multi-scan
_exptl_absorpt_process_details 'SADABS, Bruker 2012'
_exptl_crystal_colour 'pale yellow'
_exptl_crystal_density_diffrn 1.790
_exptl_crystal_description needle
_exptl_crystal_F_000 672
_exptl_crystal_size_max 0.190
_exptl_crystal_size_mid 0.130
_exptl_crystal_size_min 0.070
_refine_diff_density_max 0.602
_refine_diff_density_min -0.550
_refine_diff_density_rms 0.096
_refine_ls_extinction_method none
_refine_ls_goodness_of_fit_ref 1.160
_refine_ls_hydrogen_treatment constr
_refine_ls_matrix_type full
_refine_ls_number_parameters 157
_refine_ls_number_reflns 2440
_refine_ls_number_restraints 0
_refine_ls_restrained_S_all 1.160
_refine_ls_R_factor_all 0.0282
_refine_ls_R_factor_gt 0.0268
_refine_ls_shift/su_max 0.001
_refine_ls_shift/su_mean 0.000
_refine_ls_structure_factor_coef Fsqd
_refine_ls_weighting_details 'w=1/[\s^2^(Fo^2^)+(0.0127P)^2^+2.8808P] where P=(Fo^2^+2Fc^2^)/3'
_refine_ls_weighting_scheme calc
_refine_ls_wR_factor_gt 0.0632
_refine_ls_wR_factor_ref 0.0639
_reflns_Friedel_coverage 0.000
_reflns_number_gt 2332
_reflns_number_total 2440
_reflns_threshold_expression 'I > 2\s(I)'
_cod_data_source_file om5b00860_si_002.cif
_cod_data_source_block shelx
_cod_original_cell_volume 1243.5(5)
_cod_original_sg_symbol_H-M 'P 21/c'
_cod_database_code 4088118
_shelx_shelxl_version_number 2014/7
_shelx_space_group_comment
;
The symmetry employed for this shelxl refinement is uniquely defined
by the following loop, which should always be used as a source of
symmetry information in preference to the above space-group names.
They are only intended as comments.
;
_shelx_estimated_absorpt_t_min 0.740
_shelx_estimated_absorpt_t_max 0.891

loop_
_space_group_symop_operation_xyz
'x, y, z'
'-x, y+1/2, -z+1/2'
'-x, -y, -z'
'x, -y-1/2, z-1/2'

loop_
_atom_site_label
_atom_site_type_symbol
_atom_site_fract_x
_atom_site_fract_y
_atom_site_fract_z
_atom_site_U_iso_or_equiv
_atom_site_adp_type
_atom_site_occupancy
_atom_site_site_symmetry_order
_atom_site_calc_flag
_atom_site_refinement_flags_posn
_atom_site_refinement_flags_adp
_atom_site_refinement_flags_occupancy
_atom_site_disorder_assembly
_atom_site_disorder_group
Pd1 Pd 0.63100(3) 0.38639(2) 0.92979(3) 0.01104(9) Uani 1 1 d . . . . .
O1 O 0.1688(3) 0.31507(12) 0.5407(3) 0.0192(5) Uani 1 1 d . . . . .
N1 N 0.6018(3) 0.48206(13) 0.8094(3) 0.0127(5) Uani 1 1 d . . . . .
N2 N 0.3842(3) 0.39407(12) 0.8464(3) 0.0117(5) Uani 1 1 d . . . . .
C2 C 0.4462(4) 0.49900(15) 0.7379(4) 0.0129(6) Uani 1 1 d . . . . .
C3 C 0.4036(4) 0.55891(16) 0.6455(4) 0.0179(6) Uani 1 1 d . . . . .
H3 H 0.2933 0.5703 0.5968 0.022 Uiso 1 1 calc R U . . .
C4 C 0.5243(5) 0.60215(16) 0.6249(4) 0.0218(7) Uani 1 1 d . . . . .
H4 H 0.4976 0.6428 0.5586 0.026 Uiso 1 1 calc R U . . .
C5 C 0.6829(4) 0.58516(17) 0.7020(4) 0.0203(7) Uani 1 1 d . . . . .
H5 H 0.7673 0.6144 0.6927 0.024 Uiso 1 1 calc R U . . .
C6 C 0.7176(4) 0.52442(16) 0.7938(4) 0.0162(6) Uani 1 1 d . . . . .
H6 H 0.8270 0.5127 0.8472 0.019 Uiso 1 1 calc R U . . .
C7 C 0.3264(4) 0.44874(15) 0.7641(4) 0.0124(6) Uani 1 1 d . . . . .
C8 C 0.2778(4) 0.33941(15) 0.8708(4) 0.0133(6) Uani 1 1 d . . . . .
H8A H 0.1708 0.3575 0.8712 0.016 Uiso 1 1 calc R U . . .
H8B H 0.3238 0.3172 0.9916 0.016 Uiso 1 1 calc R U . . .
C9 C 0.2593(4) 0.28895(15) 0.7140(4) 0.0162(6) Uani 1 1 d . . . . .
H9A H 0.3674 0.2756 0.7036 0.019 Uiso 1 1 calc R U . . .
H9B H 0.2047 0.2487 0.7442 0.019 Uiso 1 1 calc R U . . .
C10 C -0.0003(4) 0.30513(19) 0.5097(5) 0.0271(8) Uani 1 1 d . . . . .
H10A H -0.0238 0.2573 0.5019 0.041 Uiso 1 1 calc R U . . .
H10B H -0.0573 0.3267 0.3932 0.041 Uiso 1 1 calc R U . . .
H10C H -0.0359 0.3245 0.6127 0.041 Uiso 1 1 calc R U . . .
C11 C 0.1516(4) 0.46613(16) 0.6931(4) 0.0179(6) Uani 1 1 d . . . . .
H11A H 0.1219 0.4668 0.5570 0.027 Uiso 1 1 calc R U . . .
H11B H 0.1322 0.5101 0.7397 0.027 Uiso 1 1 calc R U . . .
H11C H 0.0862 0.4328 0.7361 0.027 Uiso 1 1 calc R U . . .
Cl1 Cl 0.90925(17) 0.38847(10) 1.0132(3) 0.0157(3) Uani 0.873(4) 1 d . . P A 1
C1 C 0.6409(15) 0.2925(5) 1.0475(15) 0.013(2) Uani 0.873(4) 1 d . . P A 1
H1A H 0.5727 0.2914 1.1340 0.019 Uiso 0.873(4) 1 calc R U P A 1
H1B H 0.7524 0.2822 1.1147 0.019 Uiso 0.873(4) 1 calc R U P A 1
H1C H 0.6024 0.2593 0.9494 0.019 Uiso 0.873(4) 1 calc R U P A 1
C12 C 0.884(6) 0.386(3) 1.025(8) 0.006 Uiso 0.127(4) 1 d . U P A 2
H12A H 0.9294 0.4155 0.9480 0.009 Uiso 0.127(4) 1 calc R U P A 2
H12B H 0.9239 0.3403 1.0166 0.009 Uiso 0.127(4) 1 calc R U P A 2
H12C H 0.9168 0.4006 1.1543 0.009 Uiso 0.127(4) 1 calc R U P A 2
Cl2 Cl 0.638(3) 0.2827(9) 1.051(2) 0.008(3) Uiso 0.127(4) 1 d . . P A 2

loop_
_atom_site_aniso_label
_atom_site_aniso_U_11
_atom_site_aniso_U_22
_atom_site_aniso_U_33
_atom_site_aniso_U_23
_atom_site_aniso_U_13
_atom_site_aniso_U_12
Pd1 0.01116(13) 0.01081(13) 0.01216(12) -0.00056(8) 0.00485(8) -0.00047(8)
O1 0.0243(13) 0.0203(12) 0.0128(10) -0.0005(9) 0.0047(9) -0.0082(10)
N1 0.0152(13) 0.0124(13) 0.0108(11) -0.0014(9) 0.0042(10) -0.0016(10)
N2 0.0133(12) 0.0111(12) 0.0119(11) -0.0026(9) 0.0053(9) -0.0008(10)
C2 0.0176(15) 0.0121(14) 0.0096(13) -0.0043(11) 0.0046(11) -0.0011(12)
C3 0.0238(17) 0.0153(16) 0.0151(14) 0.0003(12) 0.0057(12) 0.0020(13)
C4 0.042(2) 0.0110(15) 0.0152(14) 0.0011(12) 0.0117(14) -0.0018(14)
C5 0.0313(19) 0.0182(17) 0.0150(14) -0.0046(12) 0.0125(13) -0.0086(14)
C6 0.0189(16) 0.0179(16) 0.0138(14) -0.0041(12) 0.0076(12) -0.0050(12)
C7 0.0149(15) 0.0131(15) 0.0102(13) -0.0036(11) 0.0049(11) -0.0002(11)
C8 0.0136(14) 0.0138(15) 0.0136(13) 0.0012(11) 0.0055(11) -0.0011(12)
C9 0.0189(16) 0.0129(15) 0.0178(15) -0.0023(12) 0.0063(12) -0.0028(12)
C10 0.0264(19) 0.028(2) 0.0246(17) -0.0013(14) 0.0023(14) -0.0080(15)
C11 0.0140(16) 0.0171(16) 0.0211(15) -0.0002(12) 0.0022(12) 0.0027(12)
Cl1 0.0084(7) 0.0165(5) 0.0240(6) -0.0009(4) 0.0073(4) -0.0007(5)
C1 0.008(3) 0.004(4) 0.026(3) 0.002(2) 0.0042(16) 0.001(3)

loop_
_atom_type_symbol
_atom_type_description
_atom_type_scat_dispersion_real
_atom_type_scat_dispersion_imag
_atom_type_scat_source
C C 0.0033 0.0016 'International Tables Vol C Tables 4.2.6.8 and 6.1.1.4'
N N 0.0061 0.0033 'International Tables Vol C Tables 4.2.6.8 and 6.1.1.4'
O O 0.0106 0.0060 'International Tables Vol C Tables 4.2.6.8 and 6.1.1.4'
Cl Cl 0.1484 0.1585 'International Tables Vol C Tables 4.2.6.8 and 6.1.1.4'
Pd Pd -0.9988 1.0072 'International Tables Vol C Tables 4.2.6.8 and 6.1.1.4'
H H 0.0000 0.0000 'International Tables Vol C Tables 4.2.6.8 and 6.1.1.4'

loop_
_geom_angle_atom_site_label_1
_geom_angle_atom_site_label_2
_geom_angle_atom_site_label_3
_geom_angle
N2 Pd1 C1 96.9(3)
N2 Pd1 C12 175.7(17)
N2 Pd1 N1 78.75(10)
C1 Pd1 N1 175.6(4)
C12 Pd1 N1 98.5(17)
N2 Pd1 Cl2 96.2(5)
C12 Pd1 Cl2 86.6(17)
N1 Pd1 Cl2 175.0(5)
N2 Pd1 Cl1 174.32(9)
C1 Pd1 Cl1 88.7(3)
N1 Pd1 Cl1 95.58(8)
C9 O1 C10 112.8(2)
C6 N1 C2 119.3(3)
C6 N1 Pd1 127.5(2)
C2 N1 Pd1 113.2(2)
C7 N2 C8 121.3(3)
C7 N2 Pd1 116.4(2)
C8 N2 Pd1 122.21(19)
N1 C2 C3 121.4(3)
N1 C2 C7 115.2(3)
C3 C2 C7 123.4(3)
C2 C3 C4 119.2(3)
C2 C3 H3 120.4
C4 C3 H3 120.4
C5 C4 C3 119.0(3)
C5 C4 H4 120.5
C3 C4 H4 120.5
C4 C5 C6 118.9(3)
C4 C5 H5 120.6
C6 C5 H5 120.6
N1 C6 C5 122.1(3)
N1 C6 H6 118.9
C5 C6 H6 118.9
N2 C7 C2 116.4(3)
N2 C7 C11 126.3(3)
C2 C7 C11 117.3(3)
N2 C8 C9 110.1(2)
N2 C8 H8A 109.6
C9 C8 H8A 109.6
N2 C8 H8B 109.6
C9 C8 H8B 109.6
H8A C8 H8B 108.1
O1 C9 C8 112.0(2)
O1 C9 H9A 109.2
C8 C9 H9A 109.2
O1 C9 H9B 109.2
C8 C9 H9B 109.2
H9A C9 H9B 107.9
O1 C10 H10A 109.5
O1 C10 H10B 109.5
H10A C10 H10B 109.5
O1 C10 H10C 109.5
H10A C10 H10C 109.5
H10B C10 H10C 109.5
C7 C11 H11A 109.5
C7 C11 H11B 109.5
H11A C11 H11B 109.5
C7 C11 H11C 109.5
H11A C11 H11C 109.5
H11B C11 H11C 109.5
Pd1 C1 H1A 109.5
Pd1 C1 H1B 109.5
H1A C1 H1B 109.5
Pd1 C1 H1C 109.5
H1A C1 H1C 109.5
H1B C1 H1C 109.5
Pd1 C12 H12A 109.5
Pd1 C12 H12B 109.5
H12A C12 H12B 109.5
Pd1 C12 H12C 109.5
H12A C12 H12C 109.5
H12B C12 H12C 109.5

loop_
_geom_bond_atom_site_label_1
_geom_bond_atom_site_label_2
_geom_bond_distance
Pd1 N2 2.055(3)
Pd1 C1 2.074(9)
Pd1 C12 2.10(5)
Pd1 N1 2.108(3)
Pd1 Cl2 2.265(19)
Pd1 Cl1 2.3090(15)
O1 C9 1.423(4)
O1 C10 1.425(4)
N1 C6 1.338(4)
N1 C2 1.348(4)
N2 C7 1.292(4)
N2 C8 1.470(4)
C2 C3 1.388(4)
C2 C7 1.492(4)
C3 C4 1.393(5)
C3 H3 0.9500
C4 C5 1.377(5)
C4 H4 0.9500
C5 C6 1.393(5)
C5 H5 0.9500
C6 H6 0.9500
C7 C11 1.498(4)
C8 C9 1.524(4)
C8 H8A 0.9900
C8 H8B 0.9900
C9 H9A 0.9900
C9 H9B 0.9900
C10 H10A 0.9800
C10 H10B 0.9800
C10 H10C 0.9800
C11 H11A 0.9800
C11 H11B 0.9800
C11 H11C 0.9800
C1 H1A 0.9800
C1 H1B 0.9800
C1 H1C 0.9800
C12 H12A 0.9800
C12 H12B 0.9800
C12 H12C 0.9800

loop_
_geom_torsion_atom_site_label_1
_geom_torsion_atom_site_label_2
_geom_torsion_atom_site_label_3
_geom_torsion_atom_site_label_4
_geom_torsion
C6 N1 C2 C3 1.3(4)
Pd1 N1 C2 C3 -177.0(2)
C6 N1 C2 C7 -179.4(2)
Pd1 N1 C2 C7 2.3(3)
N1 C2 C3 C4 0.5(4)
C7 C2 C3 C4 -178.8(3)
C2 C3 C4 C5 -2.0(4)
C3 C4 C5 C6 1.7(4)
C2 N1 C6 C5 -1.6(4)
Pd1 N1 C6 C5 176.4(2)
C4 C5 C6 N1 0.1(4)
C8 N2 C7 C2 -176.6(2)
Pd1 N2 C7 C2 0.8(3)
C8 N2 C7 C11 3.4(4)
Pd1 N2 C7 C11 -179.3(2)
N1 C2 C7 N2 -2.1(4)
C3 C2 C7 N2 177.2(3)
N1 C2 C7 C11 177.9(2)
C3 C2 C7 C11 -2.7(4)
C7 N2 C8 C9 95.1(3)
Pd1 N2 C8 C9 -82.1(3)
C10 O1 C9 C8 -87.9(3)
N2 C8 C9 O1 -69.3(3)
